data_4001677
loop_
_publ_author_name
'Cloet, V.'
'Raw, A.'
'Poeppelmeier, K. R.'
'Trimarchi, G.'
'Peng, H.'
'Im, J.'
'Freeman, A.J.'
'Perry, N. H.'
'Mason, T. O.'
'Zakutayev, A.'
'Ndione, P. F.'
'Ginley, D. S.'
'Perkins, J. D.'

_publ_section_title
;
 Structural, Optical, and Transport Properties of \a- and \b-Ag3VO4
;
_journal_issue 17
_journal_name_full 'Chemistry of Materials'
_journal_page_first 3346
_journal_paper_doi 10.1021/cm301119c
_journal_volume 24
_journal_year 2012
_chemical_formula_moiety 'Ag3 V O4'
_chemical_formula_sum 'Ag3 O4 V'
_chemical_formula_weight 438.55
_chemical_name_common 'Trisilver Vanadate, Alpha'
_chemical_name_systematic
; 
 ? 
;
_space_group_IT_number 15
_symmetry_cell_setting monoclinic
_symmetry_space_group_name_Hall '-C 2yc'
_symmetry_space_group_name_H-M 'C 1 2/c 1'
_atom_sites_solution_primary direct
_atom_sites_solution_secondary difmap
_audit_creation_method SHELXL-97
_cell_angle_alpha 90.00
_cell_angle_beta 115.688(2)
_cell_angle_gamma 90.00
_cell_formula_units_Z 4
_cell_length_a 10.1767(7)
_cell_length_b 4.9787(4)
_cell_length_c 10.2149(7)
_cell_measurement_reflns_used 2065
_cell_measurement_temperature 100(2)
_cell_measurement_theta_max 27.10
_cell_measurement_theta_min 4.44
_cell_volume 466.40(6)
_computing_cell_refinement 'SAINT (Bruker, 2009)'
_computing_data_collection 'SMART APEX CCD (Bruker 2003, 2009)'
_computing_data_reduction 'SAINT (Bruker, 2009)'
_computing_molecular_graphics 'CrystalMaker (Palmer, 2009)'
_computing_publication_material 'SHELXTL-97 (Sheldrick, 2008)'
_computing_structure_refinement 'SHELXL-97 (Sheldrick, 2008)'
_computing_structure_solution 'SHELXS-97 (Sheldrick, 2008)'
_diffrn_ambient_temperature 100(2)
_diffrn_measured_fraction_theta_full 0.992
_diffrn_measured_fraction_theta_max 0.992
_diffrn_measurement_device_type 'Bruker APEX-II CCD'
_diffrn_measurement_method '\f and \w scans'
_diffrn_radiation_monochromator graphite
_diffrn_radiation_source 'fine-focus sealed tube'
_diffrn_radiation_type MoK\a
_diffrn_radiation_wavelength 0.71073
_diffrn_reflns_av_R_equivalents 0.0147
_diffrn_reflns_av_sigmaI/netI 0.0116
_diffrn_reflns_limit_h_max 12
_diffrn_reflns_limit_h_min -12
_diffrn_reflns_limit_k_max 5
_diffrn_reflns_limit_k_min -6
_diffrn_reflns_limit_l_max 13
_diffrn_reflns_limit_l_min -13
_diffrn_reflns_number 2460
_diffrn_reflns_theta_full 27.10
_diffrn_reflns_theta_max 27.10
_diffrn_reflns_theta_min 4.44
_exptl_absorpt_coefficient_mu 14.245
_exptl_absorpt_correction_T_max 0.4819
_exptl_absorpt_correction_T_min 0.4270
_exptl_absorpt_correction_type numerical
_exptl_absorpt_process_details 'face indexed, SADABS (Sheldrick, 2008b)'
_exptl_crystal_colour red
_exptl_crystal_density_diffrn 6.245
_exptl_crystal_density_method 'not measured'
_exptl_crystal_description 'square block'
_exptl_crystal_F_000 784
_exptl_crystal_size_max 0.07
_exptl_crystal_size_mid 0.06
_exptl_crystal_size_min 0.06
_refine_diff_density_max 1.288
_refine_diff_density_min -0.836
_refine_diff_density_rms 0.271
_refine_ls_extinction_coef 0.0038(3)
_refine_ls_extinction_expression Fc^*^=kFc[1+0.001xFc^2^\l^3^/sin(2\q)]^-1/4^
_refine_ls_extinction_method SHELXL
_refine_ls_goodness_of_fit_ref 1.260
_refine_ls_matrix_type full
_refine_ls_number_parameters 40
_refine_ls_number_reflns 515
_refine_ls_number_restraints 0
_refine_ls_restrained_S_all 1.260
_refine_ls_R_factor_all 0.0154
_refine_ls_R_factor_gt 0.0151
_refine_ls_shift/su_max 0.001
_refine_ls_shift/su_mean 0.000
_refine_ls_structure_factor_coef Fsqd
_refine_ls_weighting_details
; calc 
 [1.00000+0.00000exp(0.00(sin\q/\l)^2^)]/ 
   [\s^2^(Fo^2^)+0.0000+0.0000*P+(0.0312P)^2^+0.0000sin\q/\l] 
 where P = 1.00000Fo^2^ + 0.00000Fc^2^ 
;
_refine_ls_weighting_scheme calc
_refine_ls_wR_factor_gt 0.0452
_refine_ls_wR_factor_ref 0.0454
_reflns_number_gt 509
_reflns_number_total 515
_reflns_threshold_expression >2sigma(I)
_cod_data_source_file cm301119c_si_001.cif
_cod_data_source_block sad
_cod_depositor_comments
;
The following automatic conversions were performed:

'_symmetry_cell_setting' value 'Monoclinic' changed to 'monoclinic'
according to /home/saulius/struct/CIF-dictionaries/cif_core.dic
dictionary named 'cif_core.dic' version 2.4.2 from 2011-04-26.

Automatic conversion script
Id: cif_fix_values 1891 2012-01-12 08:04:46Z andrius 
;
_cod_original_sg_symbol_H-M C2/c
_cod_database_code 4001677

loop_
_symmetry_equiv_pos_as_xyz
'x, y, z'
'-x, y, -z+1/2'
'x+1/2, y+1/2, z'
'-x+1/2, y+1/2, -z+1/2'
'-x, -y, -z'
'x, -y, z-1/2'
'-x+1/2, -y+1/2, -z'
'x+1/2, -y+1/2, z-1/2'

loop_
_atom_site_label
_atom_site_type_symbol
_atom_site_fract_x
_atom_site_fract_y
_atom_site_fract_z
_atom_site_U_iso_or_equiv
_atom_site_adp_type
_atom_site_occupancy
_atom_site_symmetry_multiplicity
_atom_site_calc_flag
_atom_site_refinement_flags
Ag1 Ag 0.26015(2) 0.04083(6) 0.40231(3) 0.00821(14) Uani 1 1 d .
Ag2 Ag 0.0000 0.0000 0.0000 0.01087(14) Uani 1 2 d S
V1 V 0.0000 0.46384(15) 0.2500 0.00617(19) Uani 1 2 d S
O1 O 0.11852(17) 0.2639(4) 0.21073(19) 0.0103(4) Uani 1 1 d .
O2 O 0.40643(19) 0.1657(4) 0.1027(2) 0.0101(4) Uani 1 1 d .

loop_
_atom_site_aniso_label
_atom_site_aniso_U_11
_atom_site_aniso_U_22
_atom_site_aniso_U_33
_atom_site_aniso_U_23
_atom_site_aniso_U_13
_atom_site_aniso_U_12
Ag1 0.00834(19) 0.0076(2) 0.00767(19) 0.00083(8) 0.00249(13) 0.00151(6)
Ag2 0.0143(2) 0.00877(19) 0.0098(2) -0.00188(12) 0.00541(17) -0.00398(11)
V1 0.0061(4) 0.0054(4) 0.0058(4) 0.000 0.0014(3) 0.000
O1 0.0098(8) 0.0104(10) 0.0099(10) 0.0027(8) 0.0034(8) 0.0019(7)
O2 0.0095(8) 0.0089(10) 0.0090(9) -0.0018(9) 0.0013(7) 0.0007(8)

loop_
_atom_type_symbol
_atom_type_description
_atom_type_scat_dispersion_real
_atom_type_scat_dispersion_imag
_atom_type_scat_source
O O 0.0106 0.0060 'International Tables Vol C Tables 4.2.6.8 and 6.1.1.4'
V V 0.3005 0.5294 'International Tables Vol C Tables 4.2.6.8 and 6.1.1.4'
Ag Ag -0.8971 1.1015 'International Tables Vol C Tables 4.2.6.8 and 6.1.1.4'

loop_
_geom_angle_atom_site_label_1
_geom_angle_atom_site_label_2
_geom_angle_atom_site_label_3
_geom_angle
_geom_angle_site_symmetry_1
_geom_angle_site_symmetry_3
O1 Ag1 O2 177.06(8) . 6_556
O1 Ag1 O1 97.86(4) . 4_545
O2 Ag1 O1 84.21(6) 6_556 4_545
O1 Ag1 O2 100.62(6) . 4_545
O2 Ag1 O2 81.33(7) 6_556 4_545
O1 Ag1 O2 92.63(6) 4_545 4_545
O1 Ag1 Ag1 92.00(5) . 7_556
O2 Ag1 Ag1 85.31(5) 6_556 7_556
O1 Ag1 Ag1 155.94(4) 4_545 7_556
O2 Ag1 Ag1 107.11(4) 4_545 7_556
O1 Ag1 Ag2 91.98(5) . 4
O2 Ag1 Ag2 85.76(5) 6_556 4
O1 Ag1 Ag2 94.45(4) 4_545 4
O2 Ag1 Ag2 164.57(4) 4_545 4
Ag1 Ag1 Ag2 63.190(10) 7_556 4
O1 Ag1 V1 30.64(5) . .
O2 Ag1 V1 147.46(5) 6_556 .
O1 Ag1 V1 128.30(4) 4_545 .
O2 Ag1 V1 94.04(4) 4_545 .
Ag1 Ag1 V1 65.168(12) 7_556 .
Ag2 Ag1 V1 92.301(16) 4 .
O1 Ag1 Ag2 89.88(5) . 2
O2 Ag1 Ag2 89.88(5) 6_556 2
O1 Ag1 Ag2 139.66(5) 4_545 2
O2 Ag1 Ag2 47.07(4) 4_545 2
Ag1 Ag1 Ag2 61.744(7) 7_556 2
Ag2 Ag1 Ag2 124.934(9) 4 2
V1 Ag1 Ag2 64.824(7) . 2
O1 Ag2 O1 180.0 5 .
O1 Ag2 O2 97.57(6) 5 7
O1 Ag2 O2 82.43(6) . 7
O1 Ag2 O2 82.43(6) 5 3_445
O1 Ag2 O2 97.57(6) . 3_445
O2 Ag2 O2 180.00(10) 7 3_445
O1 Ag2 Ag1 84.55(4) 5 4_545
O1 Ag2 Ag1 95.45(4) . 4_545
O2 Ag2 Ag1 104.04(4) 7 4_545
O2 Ag2 Ag1 75.96(4) 3_445 4_545
O1 Ag2 Ag1 95.45(4) 5 8_455
O1 Ag2 Ag1 84.55(4) . 8_455
O2 Ag2 Ag1 75.96(4) 7 8_455
O2 Ag2 Ag1 104.04(4) 3_445 8_455
Ag1 Ag2 Ag1 180.000(11) 4_545 8_455
O1 Ag2 Ag1 98.88(4) 5 2
O1 Ag2 Ag1 81.12(4) . 2
O2 Ag2 Ag1 129.38(4) 7 2
O2 Ag2 Ag1 50.62(4) 3_445 2
Ag1 Ag2 Ag1 124.934(9) 4_545 2
Ag1 Ag2 Ag1 55.066(9) 8_455 2
O1 Ag2 Ag1 81.12(4) 5 6
O1 Ag2 Ag1 98.88(4) . 6
O2 Ag2 Ag1 50.62(4) 7 6
O2 Ag2 Ag1 129.38(4) 3_445 6
Ag1 Ag2 Ag1 55.066(9) 4_545 6
Ag1 Ag2 Ag1 124.934(9) 8_455 6
Ag1 Ag2 Ag1 180.000(6) 2 6
O2 V1 O2 108.21(14) 4 3_455
O2 V1 O1 111.17(8) 4 .
O2 V1 O1 108.05(8) 3_455 .
O2 V1 O1 108.05(8) 4 2
O2 V1 O1 111.17(8) 3_455 2
O1 V1 O1 110.20(14) . 2
O2 V1 Ag1 146.93(6) 4 2
O2 V1 Ag1 86.08(6) 3_455 2
O1 V1 Ag1 91.23(7) . 2
O1 V1 Ag1 39.41(6) 2 2
O2 V1 Ag1 86.08(6) 4 .
O2 V1 Ag1 146.93(6) 3_455 .
O1 V1 Ag1 39.41(6) . .
O1 V1 Ag1 91.23(7) 2 .
Ag1 V1 Ag1 97.95(3) 2 .
V1 O1 Ag1 109.95(9) . .
V1 O1 Ag2 113.44(8) . .
Ag1 O1 Ag2 114.54(9) . .
V1 O1 Ag1 109.18(10) . 4
Ag1 O1 Ag1 116.14(7) . 4
Ag2 O1 Ag1 92.65(6) . 4
V1 O2 Ag1 115.96(10) 3_545 6
V1 O2 Ag2 128.46(9) 3_545 3
Ag1 O2 Ag2 98.99(7) 6 3
V1 O2 Ag1 124.59(9) 3_545 4
Ag1 O2 Ag1 98.67(7) 6 4
Ag2 O2 Ag1 82.31(6) 3 4

loop_
_geom_bond_atom_site_label_1
_geom_bond_atom_site_label_2
_geom_bond_distance
_geom_bond_site_symmetry_2
Ag1 O1 2.1670(18) .
Ag1 O2 2.1957(19) 6_556
Ag1 O1 2.4482(19) 4_545
Ag1 O2 2.5078(18) 4_545
Ag1 Ag1 2.9532(6) 7_556
Ag1 Ag2 3.1730(3) 4
Ag1 V1 3.2085(6) .
Ag1 Ag2 3.2151(3) 2
Ag2 O1 2.3589(19) 5
Ag2 O1 2.3589(19) .
Ag2 O2 2.3752(19) 7
Ag2 O2 2.3752(19) 3_445
Ag2 Ag1 3.1730(3) 4_545
Ag2 Ag1 3.1730(3) 8_455
Ag2 Ag1 3.2151(3) 2
Ag2 Ag1 3.2151(3) 6
V1 O2 1.715(2) 4
V1 O2 1.715(2) 3_455
V1 O1 1.7395(19) .
V1 O1 1.7395(19) 2
V1 Ag1 3.2084(6) 2
O1 Ag1 2.4483(19) 4
O2 V1 1.715(2) 3_545
O2 Ag1 2.1958(19) 6
O2 Ag2 2.3752(19) 3
O2 Ag1 2.5078(18) 4
